data_7157045
loop_
_publ_author_name
'Pozharskii, Alexander F.'
'Ozeryanskii, Valery A.'
'Mikshiev, Vladimir Y.'
'Chernyshev, Anatoly V.'
'Metelitsa, Anatoly V.'
'Antonov, Alexander S.'

_publ_section_title
;
 Proton-induced fluorescence in modified quino[7,8-h]quinolines: dual
 sensing for protons and \p-donors.
;
_journal_issue 35
_journal_name_full 'Organic &amp; biomolecular chemistry'
_journal_page_first 8221
_journal_page_last 8233
_journal_paper_doi 10.1039/c9ob01391a
_journal_volume 17
_journal_year 2019
_chemical_formula_moiety 'C18 H13 N2 +, C6 H2 N3 O7 -'
_chemical_formula_sum 'C24 H15 N5 O7'
_chemical_formula_weight 485.41
_chemical_melting_point 408.15
_space_group_IT_number 15
_space_group_name_Hall '-C 2yc'
_space_group_name_H-M_alt 'C 1 2/c 1'
_symmetry_cell_setting monoclinic
_symmetry_space_group_name_Hall '-C 2yc'
_symmetry_space_group_name_H-M 'C 1 2/c 1'
_atom_sites_solution_hydrogens mixed
_atom_sites_solution_primary direct
_atom_sites_solution_secondary difmap
_audit_creation_method SHELXL-97
_audit_update_record
;
2019-05-31 deposited with the CCDC.    2019-07-30 downloaded from the CCDC.
;
_cell_angle_alpha 90.00
_cell_angle_beta 119.796(6)
_cell_angle_gamma 90.00
_cell_formula_units_Z 8
_cell_length_a 20.993(7)
_cell_length_b 16.920(6)
_cell_length_c 13.496(5)
_cell_measurement_reflns_used 2907
_cell_measurement_temperature 120(2)
_cell_measurement_theta_max 26.40
_cell_measurement_theta_min 2.24
_cell_volume 4160(3)
_computing_cell_refinement 'SAINT (Bruker, 2009)'
_computing_data_collection 'APEX (Bruker, 2009)'
_computing_data_reduction 'SAINT (Bruker, 2009)'
_computing_molecular_graphics 'SHELXTL (Sheldrick, 2008)'
_computing_publication_material 'SHELXTL (Sheldrick, 2008) and PLATON (Spek, 2009)'
_computing_structure_refinement 'SHELXTL (Sheldrick, 2008)'
_computing_structure_solution 'SHELXTL (Sheldrick, 2008)'
_diffrn_ambient_temperature 120(2)
_diffrn_measured_fraction_theta_full 0.994
_diffrn_measured_fraction_theta_max 0.994
_diffrn_measurement_device_type 'Bruker APEX-II CCD'
_diffrn_measurement_method '\f and \w scans'
_diffrn_radiation_monochromator graphite
_diffrn_radiation_source 'sealed tube'
_diffrn_radiation_type MoK\a
_diffrn_radiation_wavelength 0.71073
_diffrn_reflns_av_R_equivalents 0.2086
_diffrn_reflns_av_sigmaI/netI 0.0926
_diffrn_reflns_limit_h_max 25
_diffrn_reflns_limit_h_min -25
_diffrn_reflns_limit_k_max 20
_diffrn_reflns_limit_k_min -20
_diffrn_reflns_limit_l_max 16
_diffrn_reflns_limit_l_min -16
_diffrn_reflns_number 34687
_diffrn_reflns_theta_full 26.00
_diffrn_reflns_theta_max 26.00
_diffrn_reflns_theta_min 1.95
_diffrn_standards_decay_% 0
_diffrn_standards_number 0
_exptl_absorpt_coefficient_mu 0.117
_exptl_absorpt_correction_type none
_exptl_crystal_colour orange
_exptl_crystal_density_diffrn 1.550
_exptl_crystal_density_method 'not measured'
_exptl_crystal_description needle
_exptl_crystal_F_000 2000
_exptl_crystal_recrystallization_method 'Re-crystallisation from solvent: methanol'
_exptl_crystal_size_max 0.12
_exptl_crystal_size_mid 0.01
_exptl_crystal_size_min 0.01
_refine_diff_density_max 0.402
_refine_diff_density_min -0.345
_refine_diff_density_rms 0.060
_refine_ls_extinction_method none
_refine_ls_goodness_of_fit_ref 1.075
_refine_ls_hydrogen_treatment mixed
_refine_ls_matrix_type full
_refine_ls_number_parameters 348
_refine_ls_number_reflns 4071
_refine_ls_number_restraints 9
_refine_ls_restrained_S_all 1.075
_refine_ls_R_factor_all 0.1716
_refine_ls_R_factor_gt 0.0936
_refine_ls_shift/su_max 0.001
_refine_ls_shift/su_mean 0.000
_refine_ls_structure_factor_coef Fsqd
_refine_ls_weighting_details 'calc w=1/[\s^2^(Fo^2^)+(0.0483P)^2^+9.5635P] where P=(Fo^2^+2Fc^2^)/3'
_refine_ls_weighting_scheme calc
_refine_ls_wR_factor_gt 0.1478
_refine_ls_wR_factor_ref 0.1758
_reflns_number_gt 2267
_reflns_number_total 4071
_reflns_threshold_expression I>2\s(I)
_cod_data_source_file c9ob01391a2.cif
_cod_data_source_block s20
_cod_depositor_comments
;
The following automatic conversions were performed:

'_chemical_melting_point' value '135 deg.C' was changed to '408.15' -
it was converted from degrees Celsius(C) to Kelvins(K).

'_symmetry_cell_setting' value 'Monoclinic' changed to 'monoclinic'
according to
/home/data/users/saulius/crontab/automatic-downloads/rss-feeds/RSC/lib/dictionaries/cif_core.dic
dictionary named 'cif_core.dic' version 2.4.2 from 2011-04-26.

Automatic conversion script
Id: cif_fix_values 4973 2017-02-22 13:04:09Z antanas 

 Adding full bibliography for 7157043--7157048.cif.
;
_cod_original_cell_volume 4160(2)
_cod_original_sg_symbol_H-M 'C 2/c  '
_cod_database_code 7157045

loop_
_symmetry_equiv_pos_as_xyz
'x, y, z'
'-x, y, -z+1/2'
'x+1/2, y+1/2, z'
'-x+1/2, y+1/2, -z+1/2'
'-x, -y, -z'
'x, -y, z-1/2'
'-x+1/2, -y+1/2, -z'
'x+1/2, -y+1/2, z-1/2'

loop_
_atom_site_label
_atom_site_type_symbol
_atom_site_fract_x
_atom_site_fract_y
_atom_site_fract_z
_atom_site_U_iso_or_equiv
_atom_site_adp_type
_atom_site_occupancy
_atom_site_symmetry_multiplicity
_atom_site_calc_flag
_atom_site_refinement_flags
_atom_site_disorder_assembly
_atom_site_disorder_group
O1 O 0.56977(16) 0.60055(18) 0.6924(3) 0.0419(10) Uani 1 1 d . A .
O2 O 0.6609(9) 0.4891(13) 0.7144(15) 0.027(4) Uani 0.48(6) 1 d PDU A 1
O3 O 0.6327(7) 0.3730(9) 0.7594(19) 0.032(4) Uani 0.48(6) 1 d P A 1
O2A O 0.6669(11) 0.4797(15) 0.749(4) 0.082(8) Uani 0.52(6) 1 d PD A 2
O3A O 0.6259(7) 0.3676(7) 0.698(5) 0.070(11) Uani 0.52(6) 1 d PD A 2
O4 O 0.38144(17) 0.29370(19) 0.5169(3) 0.0510(11) Uani 1 1 d . . .
O5 O 0.29400(16) 0.38047(18) 0.4570(3) 0.0443(10) Uani 1 1 d . . .
O6 O 0.34978(17) 0.65425(19) 0.5317(3) 0.0497(11) Uani 1 1 d . . .
O7 O 0.45627(18) 0.6976(2) 0.5847(4) 0.0762(16) Uani 1 1 d . . .
N1 N 0.44371(19) 0.1667(2) 0.3284(3) 0.0221(9) Uani 1 1 d . . .
N2 N 0.58529(18) 0.1181(2) 0.4369(3) 0.0218(8) Uani 1 1 d . . .
N3 N 0.6155(2) 0.4380(2) 0.7084(3) 0.0311(10) Uani 1 1 d D . .
N4 N 0.35962(19) 0.3625(2) 0.5054(3) 0.0349(10) Uani 1 1 d . . .
N5 N 0.4153(2) 0.6431(2) 0.5680(3) 0.0300(9) Uani 1 1 d . . .
C1 C 0.3944(2) 0.2244(3) 0.2929(4) 0.0270(11) Uani 1 1 d . . .
H1A H 0.4098 0.2780 0.3024 0.032 Uiso 1 1 calc R . .
C2 C 0.3204(2) 0.2064(3) 0.2419(4) 0.0273(11) Uani 1 1 d . . .
H2A H 0.2850 0.2475 0.2184 0.033 Uiso 1 1 calc R . .
C3 C 0.2985(2) 0.1290(3) 0.2256(4) 0.0287(11) Uani 1 1 d . . .
H3A H 0.2476 0.1169 0.1892 0.034 Uiso 1 1 calc R . .
C4 C 0.3503(2) 0.0666(2) 0.2620(3) 0.0211(10) Uani 1 1 d . . .
C5 C 0.3297(2) -0.0151(2) 0.2459(3) 0.0242(11) Uani 1 1 d . . .
H5A H 0.2794 -0.0296 0.2083 0.029 Uiso 1 1 calc R . .
C6 C 0.3822(2) -0.0718(2) 0.2842(4) 0.0223(10) Uani 1 1 d . . .
C7 C 0.3783(2) -0.1610(2) 0.2789(4) 0.0262(10) Uani 1 1 d . . .
H7A H 0.3557 -0.1795 0.1988 0.031 Uiso 1 1 calc R . .
H7B H 0.3490 -0.1811 0.3126 0.031 Uiso 1 1 calc R . .
C8 C 0.4589(2) -0.1897(2) 0.3486(4) 0.0260(11) Uani 1 1 d . . .
H8A H 0.4670 -0.2187 0.4176 0.031 Uiso 1 1 calc R . .
H8B H 0.4711 -0.2250 0.3020 0.031 Uiso 1 1 calc R . .
C9 C 0.5050(2) -0.1157(2) 0.3811(4) 0.0235(10) Uani 1 1 d . . .
C10 C 0.5790(2) -0.1036(3) 0.4397(4) 0.0254(10) Uani 1 1 d . . .
H10A H 0.6115 -0.1475 0.4669 0.031 Uiso 1 1 calc R . .
C11 C 0.6078(2) -0.0249(2) 0.4604(3) 0.0212(10) Uani 1 1 d . . .
C12 C 0.6837(2) -0.0087(3) 0.5216(4) 0.0257(11) Uani 1 1 d . . .
H12A H 0.7178 -0.0511 0.5506 0.031 Uiso 1 1 calc R . .
C13 C 0.7088(2) 0.0681(3) 0.5399(4) 0.0279(11) Uani 1 1 d . . .
H13A H 0.7599 0.0790 0.5825 0.034 Uiso 1 1 calc R . .
C14 C 0.6579(2) 0.1296(3) 0.4946(3) 0.0248(10) Uani 1 1 d . . .
H14A H 0.6758 0.1823 0.5053 0.030 Uiso 1 1 calc R . .
C15 C 0.5606(2) 0.0418(3) 0.4200(3) 0.0218(10) Uani 1 1 d . . .
C16 C 0.4822(2) 0.0296(2) 0.3594(3) 0.0199(10) Uani 1 1 d . . .
C17 C 0.4255(2) 0.0876(2) 0.3162(4) 0.0209(10) Uani 1 1 d . . .
C18 C 0.4578(2) -0.0484(2) 0.3418(3) 0.0211(10) Uani 1 1 d . . .
C19 C 0.5228(2) 0.5484(3) 0.6480(4) 0.0241(10) Uani 1 1 d . . .
C20 C 0.5390(2) 0.4642(3) 0.6532(4) 0.0235(10) Uani 1 1 d . A .
C21 C 0.4875(2) 0.4061(3) 0.6087(4) 0.0250(11) Uani 1 1 d . . .
H21A H 0.5024 0.3524 0.6155 0.030 Uiso 1 1 calc R A .
C22 C 0.4134(2) 0.4248(2) 0.5534(4) 0.0242(10) Uani 1 1 d . A .
C23 C 0.3911(2) 0.5035(3) 0.5424(4) 0.0255(11) Uani 1 1 d . . .
H23A H 0.3403 0.5164 0.5048 0.031 Uiso 1 1 calc R A .
C24 C 0.4433(2) 0.5624(2) 0.5864(4) 0.0221(10) Uani 1 1 d . A .
H1 H 0.491(2) 0.177(2) 0.361(4) 0.029(13) Uiso 1 1 d . . .

loop_
_atom_site_aniso_label
_atom_site_aniso_U_11
_atom_site_aniso_U_22
_atom_site_aniso_U_33
_atom_site_aniso_U_23
_atom_site_aniso_U_13
_atom_site_aniso_U_12
O1 0.0221(18) 0.0244(18) 0.060(2) 0.0002(17) 0.0057(17) -0.0095(14)
O2 0.005(5) 0.034(6) 0.030(6) 0.002(4) 0.000(4) -0.004(4)
O3 0.029(4) 0.033(5) 0.028(9) 0.007(5) 0.009(5) 0.012(4)
O2A 0.031(6) 0.037(8) 0.113(19) -0.007(11) -0.013(9) 0.002(5)
O3A 0.023(5) 0.035(5) 0.13(3) 0.004(8) 0.018(8) 0.010(4)
O4 0.0284(18) 0.0204(19) 0.081(3) -0.0047(18) 0.0100(18) 0.0028(15)
O5 0.0180(17) 0.0325(19) 0.059(2) 0.0030(17) 0.0012(16) -0.0011(15)
O6 0.0194(18) 0.0291(19) 0.084(3) 0.0053(19) 0.0129(18) 0.0054(15)
O7 0.0240(19) 0.023(2) 0.151(5) 0.002(2) 0.020(2) -0.0071(17)
N1 0.0156(19) 0.022(2) 0.024(2) 0.0006(17) 0.0057(16) -0.0020(17)
N2 0.0177(18) 0.024(2) 0.0199(19) -0.0022(16) 0.0067(15) -0.0056(16)
N3 0.023(2) 0.034(3) 0.032(2) -0.003(2) 0.0098(19) 0.005(2)
N4 0.019(2) 0.026(2) 0.044(3) 0.0003(19) 0.0042(18) 0.0027(17)
N5 0.023(2) 0.026(2) 0.037(2) 0.0018(18) 0.0119(18) -0.0010(18)
C1 0.027(2) 0.024(3) 0.028(3) 0.003(2) 0.012(2) 0.001(2)
C2 0.019(2) 0.030(3) 0.029(3) 0.000(2) 0.0083(19) 0.005(2)
C3 0.020(2) 0.031(3) 0.029(3) -0.003(2) 0.008(2) -0.003(2)
C4 0.016(2) 0.028(2) 0.016(2) 0.0003(19) 0.0059(18) -0.0012(18)
C5 0.021(2) 0.029(3) 0.019(2) -0.007(2) 0.0082(19) -0.012(2)
C6 0.025(2) 0.021(2) 0.020(2) -0.0029(19) 0.011(2) -0.0044(19)
C7 0.024(2) 0.025(2) 0.030(3) -0.003(2) 0.013(2) -0.0052(19)
C8 0.026(2) 0.025(2) 0.026(3) 0.000(2) 0.012(2) -0.004(2)
C9 0.028(2) 0.026(3) 0.020(2) 0.0021(19) 0.014(2) 0.000(2)
C10 0.026(2) 0.023(2) 0.025(2) 0.001(2) 0.011(2) 0.002(2)
C11 0.020(2) 0.026(3) 0.014(2) -0.0006(19) 0.0056(19) -0.0027(18)
C12 0.017(2) 0.035(3) 0.025(3) 0.001(2) 0.010(2) 0.0004(19)
C13 0.020(2) 0.038(3) 0.023(2) -0.002(2) 0.0080(19) -0.005(2)
C14 0.023(2) 0.028(2) 0.021(2) -0.003(2) 0.0100(19) -0.007(2)
C15 0.022(2) 0.027(2) 0.018(2) 0.0013(19) 0.0107(19) -0.003(2)
C16 0.018(2) 0.023(2) 0.018(2) -0.0010(19) 0.0078(18) 0.0002(18)
C17 0.024(2) 0.023(2) 0.020(2) -0.0035(19) 0.014(2) -0.0032(19)
C18 0.023(2) 0.025(2) 0.014(2) -0.0030(19) 0.0078(18) -0.0035(19)
C19 0.020(2) 0.027(3) 0.023(2) 0.000(2) 0.009(2) -0.0015(19)
C20 0.015(2) 0.029(2) 0.023(2) 0.000(2) 0.0059(19) 0.001(2)
C21 0.022(2) 0.023(2) 0.026(3) 0.003(2) 0.009(2) 0.0057(19)
C22 0.023(2) 0.020(2) 0.028(2) 0.000(2) 0.0111(19) 0.0002(19)
C23 0.017(2) 0.027(3) 0.025(3) -0.001(2) 0.005(2) -0.0027(19)
C24 0.021(2) 0.020(2) 0.024(2) -0.0020(19) 0.0100(19) 0.0001(19)

loop_
_atom_type_symbol
_atom_type_description
_atom_type_scat_dispersion_real
_atom_type_scat_dispersion_imag
_atom_type_scat_source
C C 0.0033 0.0016 'International Tables Vol C Tables 4.2.6.8 and 6.1.1.4'
H H 0.0000 0.0000 'International Tables Vol C Tables 4.2.6.8 and 6.1.1.4'
N N 0.0061 0.0033 'International Tables Vol C Tables 4.2.6.8 and 6.1.1.4'
O O 0.0106 0.0060 'International Tables Vol C Tables 4.2.6.8 and 6.1.1.4'

loop_
_geom_angle_atom_site_label_1
_geom_angle_atom_site_label_2
_geom_angle_atom_site_label_3
_geom_angle
C1 N1 C17 123.4(4)
C1 N1 H1 121(3)
C17 N1 H1 115(3)
C14 N2 C15 117.5(4)
O2A N3 O3A 117.4(13)
O2A N3 O3 108.8(15)
O3A N3 O3 36.1(18)
O2A N3 O2 21(2)
O3A N3 O2 119.9(17)
O3 N3 O2 124.3(11)
O2A N3 C20 125.4(13)
O3A N3 C20 116.6(8)
O3 N3 C20 119.4(7)
O2 N3 C20 115.5(10)
O4 N4 O5 123.1(4)
O4 N4 C22 118.4(3)
O5 N4 C22 118.5(4)
O7 N5 O6 120.9(4)
O7 N5 C24 119.7(4)
O6 N5 C24 119.4(4)
N1 C1 C2 119.9(4)
N1 C1 H1A 120.1
C2 C1 H1A 120.1
C3 C2 C1 119.7(4)
C3 C2 H2A 120.2
C1 C2 H2A 120.2
C2 C3 C4 121.3(4)
C2 C3 H3A 119.4
C4 C3 H3A 119.4
C17 C4 C3 117.3(4)
C17 C4 C5 119.7(4)
C3 C4 C5 123.1(4)
C6 C5 C4 119.9(4)
C6 C5 H5A 120.0
C4 C5 H5A 120.0
C5 C6 C18 118.9(4)
C5 C6 C7 132.4(4)
C18 C6 C7 108.7(4)
C6 C7 C8 105.5(3)
C6 C7 H7A 110.6
C8 C7 H7A 110.6
C6 C7 H7B 110.6
C8 C7 H7B 110.6
H7A C7 H7B 108.8
C9 C8 C7 105.4(3)
C9 C8 H8A 110.7
C7 C8 H8A 110.7
C9 C8 H8B 110.7
C7 C8 H8B 110.7
H8A C8 H8B 108.8
C10 C9 C18 118.5(4)
C10 C9 C8 132.4(4)
C18 C9 C8 109.0(3)
C9 C10 C11 120.1(4)
C9 C10 H10A 119.9
C11 C10 H10A 119.9
C12 C11 C15 116.1(4)
C12 C11 C10 122.7(4)
C15 C11 C10 121.2(4)
C13 C12 C11 120.6(4)
C13 C12 H12A 119.7
C11 C12 H12A 119.7
C12 C13 C14 118.9(4)
C12 C13 H13A 120.5
C14 C13 H13A 120.5
N2 C14 C13 123.3(4)
N2 C14 H14A 118.4
C13 C14 H14A 118.4
N2 C15 C11 123.5(4)
N2 C15 C16 117.4(4)
C11 C15 C16 119.1(4)
C18 C16 C17 114.9(4)
C18 C16 C15 116.8(4)
C17 C16 C15 128.2(4)
N1 C17 C4 118.5(4)
N1 C17 C16 119.6(4)
C4 C17 C16 121.9(4)
C16 C18 C9 124.3(4)
C16 C18 C6 124.7(4)
C9 C18 C6 111.0(4)
O1 C19 C20 124.4(4)
O1 C19 C24 124.7(4)
C20 C19 C24 110.9(4)
C21 C20 C19 124.8(4)
C21 C20 N3 115.9(4)
C19 C20 N3 119.4(4)
C20 C21 C22 120.3(4)
C20 C21 H21A 119.8
C22 C21 H21A 119.8
C21 C22 C23 120.2(4)
C21 C22 N4 119.6(4)
C23 C22 N4 120.2(4)
C24 C23 C22 119.4(4)
C24 C23 H23A 120.3
C22 C23 H23A 120.3
C23 C24 N5 115.9(4)
C23 C24 C19 124.4(4)
N5 C24 C19 119.8(4)

loop_
_geom_bond_atom_site_label_1
_geom_bond_atom_site_label_2
_geom_bond_distance
O1 C19 1.235(5)
O2 N3 1.258(19)
O3 N3 1.252(13)
O2A N3 1.17(2)
O3A N3 1.233(18)
O4 N4 1.233(5)
O5 N4 1.234(4)
O6 N5 1.224(4)
O7 N5 1.204(4)
N1 C1 1.328(5)
N1 C17 1.379(5)
N1 H1 0.89(4)
N2 C14 1.338(5)
N2 C15 1.368(5)
N3 C20 1.463(5)
N4 C22 1.441(5)
N5 C24 1.459(5)
C1 C2 1.384(6)
C1 H1A 0.9500
C2 C3 1.369(6)
C2 H2A 0.9500
C3 C4 1.417(6)
C3 H3A 0.9500
C4 C17 1.417(5)
C4 C5 1.432(6)
C5 C6 1.355(6)
C5 H5A 0.9500
C6 C18 1.432(5)
C6 C7 1.511(6)
C7 C8 1.548(6)
C7 H7A 0.9900
C7 H7B 0.9900
C8 C9 1.509(6)
C8 H8A 0.9900
C8 H8B 0.9900
C9 C10 1.363(6)
C9 C18 1.427(6)
C10 C11 1.431(6)
C10 H10A 0.9500
C11 C12 1.411(5)
C11 C15 1.419(6)
C12 C13 1.376(6)
C12 H12A 0.9500
C13 C14 1.396(6)
C13 H13A 0.9500
C14 H14A 0.9500
C15 C16 1.444(5)
C16 C18 1.393(6)
C16 C17 1.425(5)
C19 C20 1.458(6)
C19 C24 1.468(6)
C20 C21 1.359(6)
C21 C22 1.388(6)
C21 H21A 0.9500
C22 C23 1.394(6)
C23 C24 1.378(6)
C23 H23A 0.9500

loop_
_geom_torsion_atom_site_label_1
_geom_torsion_atom_site_label_2
_geom_torsion_atom_site_label_3
_geom_torsion_atom_site_label_4
_geom_torsion
C17 N1 C1 C2 0.9(7)
N1 C1 C2 C3 -1.9(7)
C1 C2 C3 C4 1.3(7)
C2 C3 C4 C17 0.3(7)
C2 C3 C4 C5 -179.5(4)
C17 C4 C5 C6 1.1(6)
C3 C4 C5 C6 -179.1(4)
C4 C5 C6 C18 0.8(6)
C4 C5 C6 C7 -179.0(4)
C5 C6 C7 C8 -175.1(5)
C18 C6 C7 C8 5.1(5)
C6 C7 C8 C9 -5.0(5)
C7 C8 C9 C10 -178.2(5)
C7 C8 C9 C18 3.3(5)
C18 C9 C10 C11 -0.2(6)
C8 C9 C10 C11 -178.5(4)
C9 C10 C11 C12 179.2(4)
C9 C10 C11 C15 -0.5(7)
C15 C11 C12 C13 0.1(6)
C10 C11 C12 C13 -179.7(4)
C11 C12 C13 C14 -1.4(7)
C15 N2 C14 C13 -1.5(6)
C12 C13 C14 N2 2.2(7)
C14 N2 C15 C11 0.1(6)
C14 N2 C15 C16 179.0(4)
C12 C11 C15 N2 0.6(6)
C10 C11 C15 N2 -179.7(4)
C12 C11 C15 C16 -178.2(4)
C10 C11 C15 C16 1.5(6)
N2 C15 C16 C18 179.4(4)
C11 C15 C16 C18 -1.7(6)
N2 C15 C16 C17 -1.7(7)
C11 C15 C16 C17 177.2(4)
C1 N1 C17 C4 0.7(6)
C1 N1 C17 C16 -178.5(4)
C3 C4 C17 N1 -1.2(6)
C5 C4 C17 N1 178.6(4)
C3 C4 C17 C16 177.9(4)
C5 C4 C17 C16 -2.3(6)
C18 C16 C17 N1 -179.5(4)
C15 C16 C17 N1 1.6(7)
C18 C16 C17 C4 1.4(6)
C15 C16 C17 C4 -177.5(4)
C17 C16 C18 C9 -177.9(4)
C15 C16 C18 C9 1.1(6)
C17 C16 C18 C6 0.6(6)
C15 C16 C18 C6 179.6(4)
C10 C9 C18 C16 -0.2(6)
C8 C9 C18 C16 178.6(4)
C10 C9 C18 C6 -178.8(4)
C8 C9 C18 C6 -0.1(5)
C5 C6 C18 C16 -1.7(7)
C7 C6 C18 C16 178.1(4)
C5 C6 C18 C9 177.0(4)
C7 C6 C18 C9 -3.2(5)
O1 C19 C20 C21 177.1(5)
C24 C19 C20 C21 -0.9(6)
O1 C19 C20 N3 -3.8(7)
C24 C19 C20 N3 178.2(4)
O2A N3 C20 C21 178(3)
O3A N3 C20 C21 8(3)
O3 N3 C20 C21 -33.1(14)
O2 N3 C20 C21 156.8(10)
O2A N3 C20 C19 -1(3)
O3A N3 C20 C19 -171(3)
O3 N3 C20 C19 147.7(13)
O2 N3 C20 C19 -22.4(11)
C19 C20 C21 C22 -0.1(7)
N3 C20 C21 C22 -179.3(4)
C20 C21 C22 C23 0.4(7)
C20 C21 C22 N4 179.2(4)
O4 N4 C22 C21 1.4(7)
O5 N4 C22 C21 179.7(4)
O4 N4 C22 C23 -179.9(4)
O5 N4 C22 C23 -1.6(7)
C21 C22 C23 C24 0.3(7)
N4 C22 C23 C24 -178.4(4)
C22 C23 C24 N5 178.1(4)
C22 C23 C24 C19 -1.5(7)
O7 N5 C24 C23 -166.4(5)
O6 N5 C24 C23 10.9(6)
O7 N5 C24 C19 13.2(7)
O6 N5 C24 C19 -169.5(4)
O1 C19 C24 C23 -176.3(5)
C20 C19 C24 C23 1.7(6)
O1 C19 C24 N5 4.2(7)
C20 C19 C24 N5 -177.9(4)
